data_4325063
loop_
_publ_author_name
'Ross S. Forgan'
'Benjamin D. Roach'
'Peter A. Wood'
'Fraser J. White'
'John Campbell'
'David K. Henderson'
'Eduardo Kamenetzky'
'Fiona E. McAllister'
'Simon Parsons'
'Elna Pidcock'
'Patricia Richardson'
'Ronald M. Swart'
'Peter A. Tasker'

_publ_contact_author_email f.j.white@sms.ed.ac.uk
_publ_contact_author_name 'Fraser J. White'
_publ_section_title
;
 Using the Outer Coordination Sphere to Tune the Strength of Metal
 Extractants
;
_journal_name_full 'Inorganic Chemistry'
_journal_page_first 4515
_journal_page_last 4522
_journal_paper_doi 10.1021/ic200154y
_journal_volume 50
_journal_year 2011
_chemical_compound_source 'Ross Forgan'
_chemical_formula_moiety 'C24 H32 Cu N2 O4'
_chemical_formula_sum 'C24 H32 Cu N2 O4'
_chemical_formula_weight 476.06
_space_group_IT_number 86
_symmetry_cell_setting tetragonal
_symmetry_Int_Tables_number 86
_symmetry_space_group_name_Hall '-P 4bc'
_symmetry_space_group_name_H-M 'P 42/n :2'
_atom_sites_solution_hydrogens geom
_atom_sites_solution_primary direct
_atom_sites_solution_secondary difmap
_audit_creation_method SHELXL-97
_cell_angle_alpha 90.00
_cell_angle_beta 90.00
_cell_angle_gamma 90.00
_cell_formula_units_Z 8
_cell_length_a 18.6883(2)
_cell_length_b 18.6883
_cell_length_c 13.3732(2)
_cell_measurement_reflns_used 8175
_cell_measurement_temperature 150(2)
_cell_measurement_theta_max 2.17
_cell_measurement_theta_min 25.88
_cell_volume 4670.62(9)
_computing_cell_refinement Saint
_computing_data_collection Smart
_computing_data_reduction Saint
_computing_molecular_graphics Shelxp
_computing_publication_material Platon
_computing_structure_refinement 'SHELXL-97 (Sheldrick, 1997)'
_computing_structure_solution 'Shelxs Sheldrick'
_diffrn_ambient_temperature 150(2)
_diffrn_measured_fraction_theta_full 1.000
_diffrn_measured_fraction_theta_max 0.964
_diffrn_measurement_device_type 'Bruker Smart Apex CCD'
_diffrn_measurement_method 'Omega Scans'
_diffrn_radiation_monochromator graphite
_diffrn_radiation_type MoK\a
_diffrn_radiation_wavelength 0.71073
_diffrn_reflns_av_R_equivalents 0.0911
_diffrn_reflns_av_sigmaI/netI 0.0605
_diffrn_reflns_limit_h_max 24
_diffrn_reflns_limit_h_min -23
_diffrn_reflns_limit_k_max 25
_diffrn_reflns_limit_k_min -25
_diffrn_reflns_limit_l_max 17
_diffrn_reflns_limit_l_min -17
_diffrn_reflns_number 51999
_diffrn_reflns_theta_full 27.51
_diffrn_reflns_theta_max 28.67
_diffrn_reflns_theta_min 1.54
_diffrn_source 'fine-focus sealed tube'
_exptl_absorpt_coefficient_mu 0.967
_exptl_absorpt_correction_T_max 0.92
_exptl_absorpt_correction_T_min 0.38
_exptl_absorpt_correction_type multi-scan
_exptl_absorpt_process_details 'SADABS version 2006/1'
_exptl_crystal_colour green
_exptl_crystal_density_diffrn 1.354
_exptl_crystal_description plate
_exptl_crystal_F_000 2008
_exptl_crystal_recrystallization_method 'Evaporation of Acetone/CHCl3/MeOH solution'
_exptl_crystal_size_max 1.06
_exptl_crystal_size_mid 0.24
_exptl_crystal_size_min 0.08
_refine_diff_density_max 0.637
_refine_diff_density_min -0.981
_refine_diff_density_rms 0.084
_refine_ls_extinction_method none
_refine_ls_goodness_of_fit_ref 1.062
_refine_ls_hydrogen_treatment riding
_refine_ls_matrix_type full
_refine_ls_number_parameters 291
_refine_ls_number_reflns 5799
_refine_ls_number_restraints 0
_refine_ls_restrained_S_all 1.062
_refine_ls_R_factor_all 0.1239
_refine_ls_R_factor_gt 0.0511
_refine_ls_shift/su_max 0.000
_refine_ls_shift/su_mean 0.000
_refine_ls_structure_factor_coef Fsqd
_refine_ls_weighting_details 'calc w=1/[\s^2^(Fo^2^)+(0.0381P)^2^+8.2524P] where P=(Fo^2^+2Fc^2^)/3'
_refine_ls_weighting_scheme calc
_refine_ls_wR_factor_gt 0.1148
_refine_ls_wR_factor_ref 0.1470
_reflns_number_gt 2942
_reflns_number_total 5799
_reflns_threshold_expression >2sigma(I)
_cod_data_source_file ic200154y_si_003_12.cif
_cod_data_source_block pt6012
_cod_original_sg_symbol_H-M 'P 42/n'
_cod_database_code 4325063

loop_
_symmetry_equiv_pos_as_xyz
'x, y, z'
'-y, x+1/2, z+1/2'
'-x+1/2, -y+1/2, z'
'y+1/2, -x, z+1/2'
'-x, -y, -z'
'y, -x-1/2, -z-1/2'
'x-1/2, y-1/2, -z'
'-y-1/2, x, -z-1/2'

loop_
_atom_site_label
_atom_site_type_symbol
_atom_site_fract_x
_atom_site_fract_y
_atom_site_fract_z
_atom_site_U_iso_or_equiv
_atom_site_adp_type
_atom_site_occupancy
_atom_site_symmetry_multiplicity
_atom_site_calc_flag
_atom_site_refinement_flags
Cu1A Cu 0.7500 0.2500 0.11035(4) 0.03016(16) Uani 1 2 d S
O1A O 0.78067(13) 0.15388(13) 0.11214(18) 0.0344(6) Uani 1 1 d .
C1A C 0.7415(2) 0.0949(2) 0.1084(2) 0.0314(8) Uani 1 1 d .
C2A C 0.6667(2) 0.0934(2) 0.1032(3) 0.0341(8) Uani 1 1 d .
C3A C 0.6309(2) 0.0277(2) 0.0958(3) 0.0372(9) Uani 1 1 d .
H3A H 0.5801 0.0280 0.0917 0.045 Uiso 1 1 calc R
C4A C 0.6656(2) -0.0373(2) 0.0941(3) 0.0355(9) Uani 1 1 d .
C5A C 0.7405(2) -0.0344(2) 0.1015(2) 0.0359(8) Uani 1 1 d .
H5A H 0.7662 -0.0782 0.1016 0.043 Uiso 1 1 calc R
C6A C 0.7786(2) 0.0281(2) 0.1086(3) 0.0345(8) Uani 1 1 d .
C21A C 0.6243(2) 0.1581(2) 0.1058(3) 0.0338(8) Uani 1 1 d .
H21A H 0.5737 0.1533 0.1055 0.041 Uiso 1 1 calc R
N2A N 0.65028(16) 0.22122(17) 0.1085(2) 0.0330(7) Uani 1 1 d .
O2A O 0.59794(14) 0.27511(15) 0.10996(19) 0.0414(7) Uani 1 1 d .
H2A H 0.6282 0.3083 0.1121 0.060(15) Uiso 1 1 d R
C41A C 0.6269(2) -0.1095(2) 0.0877(3) 0.0417(9) Uani 1 1 d .
C42A C 0.5476(2) -0.1010(3) 0.0667(4) 0.0677(14) Uani 1 1 d .
H42A H 0.5250 -0.0746 0.1216 0.102 Uiso 1 1 calc R
H42B H 0.5254 -0.1483 0.0606 0.102 Uiso 1 1 calc R
H42C H 0.5410 -0.0745 0.0041 0.102 Uiso 1 1 calc R
C43A C 0.6588(3) -0.1550(2) 0.0030(3) 0.0557(12) Uani 1 1 d .
H43A H 0.6553 -0.1288 -0.0603 0.083 Uiso 1 1 calc R
H43B H 0.6323 -0.2001 -0.0024 0.083 Uiso 1 1 calc R
H43C H 0.7092 -0.1652 0.0176 0.083 Uiso 1 1 calc R
C44A C 0.6373(3) -0.1510(3) 0.1857(3) 0.0641(14) Uani 1 1 d .
H44A H 0.6885 -0.1588 0.1971 0.096 Uiso 1 1 calc R
H44B H 0.6129 -0.1972 0.1811 0.096 Uiso 1 1 calc R
H44C H 0.6173 -0.1233 0.2413 0.096 Uiso 1 1 calc R
C61A C 0.8590(2) 0.0289(2) 0.1157(3) 0.0406(9) Uani 1 1 d .
H61A H 0.8769 -0.0204 0.1181 0.061 Uiso 1 1 calc R
H61B H 0.8735 0.0543 0.1765 0.061 Uiso 1 1 calc R
H61C H 0.8789 0.0533 0.0571 0.061 Uiso 1 1 calc R
Cu2 Cu 0.7500 0.2500 0.36049(4) 0.02967(16) Uani 1 2 d S
O1B O 0.70213(14) 0.16186(13) 0.36166(18) 0.0355(6) Uani 1 1 d .
C1B C 0.6324(2) 0.1498(2) 0.3575(2) 0.0321(8) Uani 1 1 d .
C2B C 0.5806(2) 0.2037(2) 0.3569(3) 0.0329(8) Uani 1 1 d .
C3B C 0.5081(2) 0.1857(2) 0.3488(2) 0.0352(8) Uani 1 1 d .
H3B H 0.4737 0.2231 0.3482 0.042 Uiso 1 1 calc R
C4B C 0.4845(2) 0.1159(2) 0.3416(2) 0.0350(9) Uani 1 1 d .
C5B C 0.5376(2) 0.0627(2) 0.3448(3) 0.0364(9) Uani 1 1 d .
H5B H 0.5230 0.0141 0.3416 0.044 Uiso 1 1 calc R
C6B C 0.60951(19) 0.0773(2) 0.3525(2) 0.0326(8) Uani 1 1 d .
C21B C 0.5979(2) 0.27868(19) 0.3626(3) 0.0332(8) Uani 1 1 d .
H21B H 0.5595 0.3118 0.3674 0.040 Uiso 1 1 calc R
N2B N 0.66146(17) 0.30336(16) 0.3617(2) 0.0324(7) Uani 1 1 d .
O2B O 0.66451(15) 0.37837(13) 0.36560(18) 0.0386(6) Uani 1 1 d .
H2B H 0.7095 0.3784 0.3659 0.038(12) Uiso 1 1 d R
C41B C 0.4055(2) 0.0957(2) 0.3334(3) 0.0399(9) Uani 1 1 d .
C42B C 0.3943(3) 0.0403(2) 0.2501(3) 0.0598(13) Uani 1 1 d .
H42D H 0.4111 0.0600 0.1864 0.090 Uiso 1 1 calc R
H42E H 0.3433 0.0287 0.2448 0.090 Uiso 1 1 calc R
H42F H 0.4213 -0.0032 0.2658 0.090 Uiso 1 1 calc R
C43B C 0.3806(2) 0.0628(3) 0.4327(3) 0.0615(13) Uani 1 1 d .
H43D H 0.4115 0.0222 0.4498 0.092 Uiso 1 1 calc R
H43E H 0.3311 0.0462 0.4260 0.092 Uiso 1 1 calc R
H43F H 0.3834 0.0989 0.4857 0.092 Uiso 1 1 calc R
C44B C 0.3590(2) 0.1604(2) 0.3093(4) 0.0571(12) Uani 1 1 d .
H44D H 0.3618 0.1949 0.3643 0.086 Uiso 1 1 calc R
H44E H 0.3093 0.1449 0.3006 0.086 Uiso 1 1 calc R
H44F H 0.3760 0.1828 0.2475 0.086 Uiso 1 1 calc R
C61B C 0.6660(2) 0.0201(2) 0.3551(3) 0.0395(9) Uani 1 1 d .
H61D H 0.6973 0.0250 0.2968 0.059 Uiso 1 1 calc R
H61E H 0.6431 -0.0271 0.3540 0.059 Uiso 1 1 calc R
H61F H 0.6944 0.0249 0.4164 0.059 Uiso 1 1 calc R

loop_
_atom_site_aniso_label
_atom_site_aniso_U_11
_atom_site_aniso_U_22
_atom_site_aniso_U_33
_atom_site_aniso_U_23
_atom_site_aniso_U_13
_atom_site_aniso_U_12
Cu1A 0.0316(4) 0.0364(4) 0.0224(3) 0.000 0.000 0.0003(3)
O1A 0.0343(14) 0.0371(15) 0.0317(14) 0.0022(11) 0.0002(11) 0.0030(12)
C1A 0.039(2) 0.039(2) 0.0159(16) 0.0021(15) 0.0005(14) -0.0028(17)
C2A 0.035(2) 0.045(2) 0.0226(18) 0.0049(15) -0.0008(15) -0.0008(17)
C3A 0.037(2) 0.049(2) 0.0247(19) 0.0037(17) 0.0000(16) -0.0026(18)
C4A 0.040(2) 0.043(2) 0.0237(19) 0.0016(16) -0.0007(15) -0.0020(17)
C5A 0.043(2) 0.042(2) 0.0228(18) 0.0020(16) 0.0010(16) 0.0017(18)
C6A 0.036(2) 0.048(2) 0.0201(17) 0.0015(16) 0.0013(15) -0.0010(17)
C21A 0.031(2) 0.044(2) 0.0261(18) 0.0024(16) 0.0015(15) 0.0014(17)
N2A 0.0303(17) 0.0420(19) 0.0267(16) 0.0031(14) 0.0017(12) 0.0062(14)
O2A 0.0320(15) 0.0424(16) 0.0498(17) 0.0026(13) 0.0001(12) 0.0021(13)
C41A 0.047(2) 0.045(2) 0.034(2) -0.0003(17) -0.0012(18) -0.0052(19)
C42A 0.050(3) 0.056(3) 0.097(4) -0.007(3) -0.003(3) -0.011(2)
C43A 0.064(3) 0.054(3) 0.049(3) -0.009(2) 0.001(2) -0.010(2)
C44A 0.096(4) 0.056(3) 0.041(3) 0.007(2) 0.000(3) -0.024(3)
C61A 0.041(2) 0.044(2) 0.036(2) -0.0005(17) 0.0000(17) 0.0026(18)
Cu2 0.0355(4) 0.0306(4) 0.0229(3) 0.000 0.000 -0.0002(3)
O1B 0.0380(15) 0.0326(14) 0.0359(14) 0.0014(11) 0.0043(12) -0.0035(12)
C1B 0.039(2) 0.038(2) 0.0195(17) -0.0006(15) 0.0015(15) -0.0019(17)
C2B 0.041(2) 0.036(2) 0.0219(17) -0.0004(15) -0.0004(15) -0.0008(17)
C3B 0.042(2) 0.039(2) 0.0250(19) 0.0024(16) -0.0009(16) 0.0043(17)
C4B 0.042(2) 0.042(2) 0.0211(18) 0.0038(15) -0.0007(15) -0.0018(17)
C5B 0.046(2) 0.039(2) 0.0238(19) 0.0016(15) 0.0011(16) -0.0036(17)
C6B 0.041(2) 0.036(2) 0.0212(17) 0.0001(15) 0.0031(15) 0.0014(16)
C21B 0.040(2) 0.034(2) 0.0262(18) 0.0000(15) -0.0013(16) 0.0015(17)
N2B 0.0425(19) 0.0293(16) 0.0252(15) 0.0002(13) -0.0002(13) -0.0008(14)
O2B 0.0413(17) 0.0293(14) 0.0451(16) 0.0016(12) -0.0013(12) 0.0017(12)
C41B 0.041(2) 0.043(2) 0.035(2) 0.0030(17) -0.0057(17) -0.0038(18)
C42B 0.065(3) 0.056(3) 0.058(3) -0.009(2) -0.021(2) -0.002(2)
C43B 0.050(3) 0.082(4) 0.052(3) 0.016(3) -0.001(2) -0.016(2)
C44B 0.045(3) 0.053(3) 0.073(3) -0.004(2) -0.009(2) -0.004(2)
C61B 0.051(2) 0.036(2) 0.032(2) -0.0013(17) 0.0029(18) -0.0003(18)

loop_
_atom_type_symbol
_atom_type_description
_atom_type_scat_dispersion_real
_atom_type_scat_dispersion_imag
_atom_type_scat_source
C C 0.0033 0.0016 'International Tables Vol C Tables 4.2.6.8 and 6.1.1.4'
H H 0.0000 0.0000 'International Tables Vol C Tables 4.2.6.8 and 6.1.1.4'
Cu Cu 0.3201 1.2651 'International Tables Vol C Tables 4.2.6.8 and 6.1.1.4'
N N 0.0061 0.0033 'International Tables Vol C Tables 4.2.6.8 and 6.1.1.4'
O O 0.0106 0.0060 'International Tables Vol C Tables 4.2.6.8 and 6.1.1.4'

loop_
_geom_angle_atom_site_label_1
_geom_angle_atom_site_label_2
_geom_angle_atom_site_label_3
_geom_angle
_geom_angle_site_symmetry_1
_geom_angle_site_symmetry_3
O1A Cu1A O1A 178.54(15) . 3_655
O1A Cu1A N2A 88.41(12) . 3_655
O1A Cu1A N2A 91.61(12) 3_655 3_655
O1A Cu1A N2A 91.61(12) . .
O1A Cu1A N2A 88.41(12) 3_655 .
N2A Cu1A N2A 178.53(17) 3_655 .
C1A O1A Cu1A 128.7(2) . .
O1A C1A C2A 124.8(3) . .
O1A C1A C6A 117.4(3) . .
C2A C1A C6A 117.8(3) . .
C1A C2A C3A 119.9(4) . .
C1A C2A C21A 121.9(3) . .
C3A C2A C21A 118.2(3) . .
C4A C3A C2A 123.3(4) . .
C4A C3A H3A 118.4 . .
C2A C3A H3A 118.4 . .
C3A C4A C5A 115.7(4) . .
C3A C4A C41A 123.7(3) . .
C5A C4A C41A 120.5(3) . .
C6A C5A C4A 123.8(4) . .
C6A C5A H5A 118.1 . .
C4A C5A H5A 118.1 . .
C5A C6A C1A 119.5(3) . .
C5A C6A C61A 122.1(4) . .
C1A C6A C61A 118.4(3) . .
N2A C21A C2A 124.4(3) . .
N2A C21A H21A 117.8 . .
C2A C21A H21A 117.8 . .
C21A N2A O2A 113.5(3) . .
C21A N2A Cu1A 128.5(3) . .
O2A N2A Cu1A 118.1(2) . .
N2A O2A H2A 93.4 . .
C42A C41A C4A 112.2(3) . .
C42A C41A C44A 109.6(4) . .
C4A C41A C44A 109.7(3) . .
C42A C41A C43A 107.5(4) . .
C4A C41A C43A 110.2(3) . .
C44A C41A C43A 107.5(4) . .
C41A C42A H42A 109.5 . .
C41A C42A H42B 109.5 . .
H42A C42A H42B 109.5 . .
C41A C42A H42C 109.5 . .
H42A C42A H42C 109.5 . .
H42B C42A H42C 109.5 . .
C41A C43A H43A 109.5 . .
C41A C43A H43B 109.5 . .
H43A C43A H43B 109.5 . .
C41A C43A H43C 109.5 . .
H43A C43A H43C 109.5 . .
H43B C43A H43C 109.5 . .
C41A C44A H44A 109.5 . .
C41A C44A H44B 109.5 . .
H44A C44A H44B 109.5 . .
C41A C44A H44C 109.5 . .
H44A C44A H44C 109.5 . .
H44B C44A H44C 109.5 . .
C6A C61A H61A 109.5 . .
C6A C61A H61B 109.5 . .
H61A C61A H61B 109.5 . .
C6A C61A H61C 109.5 . .
H61A C61A H61C 109.5 . .
H61B C61A H61C 109.5 . .
O1B Cu2 O1B 179.05(15) . 3_655
O1B Cu2 N2B 87.43(12) . 3_655
O1B Cu2 N2B 92.57(12) 3_655 3_655
O1B Cu2 N2B 92.57(12) . .
O1B Cu2 N2B 87.43(12) 3_655 .
N2B Cu2 N2B 179.03(17) 3_655 .
C1B O1B Cu2 128.3(2) . .
O1B C1B C2B 124.0(3) . .
O1B C1B C6B 117.4(3) . .
C2B C1B C6B 118.5(3) . .
C1B C2B C3B 119.9(3) . .
C1B C2B C21B 123.1(3) . .
C3B C2B C21B 117.0(3) . .
C4B C3B C2B 122.8(4) . .
C4B C3B H3B 118.6 . .
C2B C3B H3B 118.6 . .
C3B C4B C5B 116.2(4) . .
C3B C4B C41B 123.2(3) . .
C5B C4B C41B 120.6(3) . .
C6B C5B C4B 123.5(4) . .
C6B C5B H5B 118.2 . .
C4B C5B H5B 118.2 . .
C5B C6B C1B 119.1(3) . .
C5B C6B C61B 123.2(3) . .
C1B C6B C61B 117.7(3) . .
N2B C21B C2B 124.1(4) . .
N2B C21B H21B 118.0 . .
C2B C21B H21B 118.0 . .
C21B N2B O2B 113.5(3) . .
C21B N2B Cu2 127.7(3) . .
O2B N2B Cu2 118.8(2) . .
N2B O2B H2B 92.4 . .
C44B C41B C4B 111.7(3) . .
C44B C41B C42B 107.7(3) . .
C4B C41B C42B 110.5(3) . .
C44B C41B C43B 109.1(4) . .
C4B C41B C43B 109.3(3) . .
C42B C41B C43B 108.4(4) . .
C41B C42B H42D 109.5 . .
C41B C42B H42E 109.5 . .
H42D C42B H42E 109.5 . .
C41B C42B H42F 109.5 . .
H42D C42B H42F 109.5 . .
H42E C42B H42F 109.5 . .
C41B C43B H43D 109.5 . .
C41B C43B H43E 109.5 . .
H43D C43B H43E 109.5 . .
C41B C43B H43F 109.5 . .
H43D C43B H43F 109.5 . .
H43E C43B H43F 109.5 . .
C41B C44B H44D 109.5 . .
C41B C44B H44E 109.5 . .
H44D C44B H44E 109.5 . .
C41B C44B H44F 109.5 . .
H44D C44B H44F 109.5 . .
H44E C44B H44F 109.5 . .
C6B C61B H61D 109.5 . .
C6B C61B H61E 109.5 . .
H61D C61B H61E 109.5 . .
C6B C61B H61F 109.5 . .
H61D C61B H61F 109.5 . .
H61E C61B H61F 109.5 . .

loop_
_geom_bond_atom_site_label_1
_geom_bond_atom_site_label_2
_geom_bond_distance
_geom_bond_site_symmetry_2
Cu1A O1A 1.886(2) .
Cu1A O1A 1.886(2) 3_655
Cu1A N2A 1.940(3) 3_655
Cu1A N2A 1.940(3) .
O1A C1A 1.324(4) .
C1A C2A 1.401(5) .
C1A C6A 1.428(5) .
C2A C3A 1.402(5) .
C2A C21A 1.447(5) .
C3A C4A 1.377(5) .
C3A H3A 0.9500 .
C4A C5A 1.405(5) .
C4A C41A 1.534(5) .
C5A C6A 1.371(5) .
C5A H5A 0.9500 .
C6A C61A 1.506(5) .
C21A N2A 1.276(5) .
C21A H21A 0.9500 .
N2A O2A 1.404(4) .
O2A H2A 0.8400 .
C41A C42A 1.517(6) .
C41A C44A 1.534(6) .
C41A C43A 1.537(6) .
C42A H42A 0.9800 .
C42A H42B 0.9800 .
C42A H42C 0.9800 .
C43A H43A 0.9800 .
C43A H43B 0.9800 .
C43A H43C 0.9800 .
C44A H44A 0.9800 .
C44A H44B 0.9800 .
C44A H44C 0.9800 .
C61A H61A 0.9800 .
C61A H61B 0.9800 .
C61A H61C 0.9800 .
Cu2 O1B 1.875(2) .
Cu2 O1B 1.875(2) 3_655
Cu2 N2B 1.932(3) 3_655
Cu2 N2B 1.932(3) .
O1B C1B 1.323(4) .
C1B C2B 1.397(5) .
C1B C6B 1.423(5) .
C2B C3B 1.401(5) .
C2B C21B 1.440(5) .
C3B C4B 1.379(5) .
C3B H3B 0.9500 .
C4B C5B 1.405(5) .
C4B C41B 1.528(5) .
C5B C6B 1.376(5) .
C5B H5B 0.9500 .
C6B C61B 1.503(5) .
C21B N2B 1.275(5) .
C21B H21B 0.9500 .
N2B O2B 1.404(4) .
O2B H2B 0.8399 .
C41B C44B 1.523(6) .
C41B C42B 1.535(6) .
C41B C43B 1.536(6) .
C42B H42D 0.9800 .
C42B H42E 0.9800 .
C42B H42F 0.9800 .
C43B H43D 0.9800 .
C43B H43E 0.9800 .
C43B H43F 0.9800 .
C44B H44D 0.9800 .
C44B H44E 0.9800 .
C44B H44F 0.9800 .
C61B H61D 0.9800 .
C61B H61E 0.9800 .
C61B H61F 0.9800 .
